data_2012976
loop_
_publ_author_name
'Robinson, Paul D.'
'Smith, Kevin R.'
'Vermeulen, Lori A.'

_publ_section_title
;
 A zwitterionic viologen disulfonate--hydroquinone charge-transfer
 crystal:
 2,2'-(4,4'-bipyridinium-1,1'-diyl)di(ethanesulfonate)--hydroquinone
 (1/2)
;
_journal_issue 10
_journal_name_full 'Acta Crystallographica Section C'
_journal_page_first o632
_journal_page_last o634
_journal_paper_doi 10.1107/S0108270102016219
_journal_volume 58
_journal_year 2002
_chemical_formula_moiety 'C14 H16 N2 O6 S2 , 2C6 H6 O2'
_chemical_formula_sum 'C26 H28 N2 O10 S2'
_chemical_formula_weight 592.62
_chemical_name_systematic
;
4,4'-bipyridinium-1,1'-bis(2-ethylsulfonate)-bis(hydroquinone)
;
_space_group_IT_number 15
_symmetry_cell_setting monoclinic
_symmetry_space_group_name_Hall '-C 2yc'
_symmetry_space_group_name_H-M 'C 1 2/c 1'
_atom_sites_solution_hydrogens geom
_atom_sites_solution_primary direct
_atom_sites_solution_secondary difmap
_cell_angle_alpha 90
_cell_angle_beta 98.94(2)
_cell_angle_gamma 90
_cell_formula_units_Z 4
_cell_length_a 20.006(5)
_cell_length_b 11.072(3)
_cell_length_c 11.882(3)
_cell_measurement_reflns_used 25
_cell_measurement_temperature 296
_cell_measurement_theta_max 14.8
_cell_measurement_theta_min 13.5
_cell_volume 2600.0(12)
_computing_cell_refinement 'MSC/AFC Diffractometer Control Software'
_computing_data_collection
;MSC/AFC Diffractometer Control Software (Molecular Structure Corporation,
 1996)
;
_computing_data_reduction 'PROCESS in TEXSAN  (Molecular Structure Corporation, 1997)'
_computing_molecular_graphics 'ORTEP (Johnson, 1965) and PLATON (Spek, 2000)'
_computing_publication_material 'TEXSAN, SHELXL97 and PLATON'
_computing_structure_refinement 'LS in TEXSAN and SHELXL97 (Sheldrick, 1997)'
_computing_structure_solution 'SHELXS97 (Sheldrick, 1990)'
_diffrn_ambient_temperature 296
_diffrn_measured_fraction_theta_full 1.0
_diffrn_measured_fraction_theta_max 1.0
_diffrn_measurement_device_type 'Rigaku AFC-5S'
_diffrn_measurement_method \w
_diffrn_radiation_monochromator graphite
_diffrn_radiation_source 'fine-focus sealed tube'
_diffrn_radiation_type 'Mo K\a'
_diffrn_radiation_wavelength 0.71069
_diffrn_reflns_av_R_equivalents 0.012
_diffrn_reflns_av_sigmaI/netI 0.037
_diffrn_reflns_limit_h_max 23
_diffrn_reflns_limit_h_min 0
_diffrn_reflns_limit_k_max 13
_diffrn_reflns_limit_k_min 0
_diffrn_reflns_limit_l_max 13
_diffrn_reflns_limit_l_min -14
_diffrn_reflns_number 2370
_diffrn_reflns_theta_full 25.05
_diffrn_reflns_theta_max 25.05
_diffrn_reflns_theta_min 2.06
_diffrn_standards_decay_% 0.2
_diffrn_standards_interval_count 100
_diffrn_standards_number 3
_exptl_absorpt_coefficient_mu 0.268
_exptl_absorpt_correction_T_max 0.943
_exptl_absorpt_correction_T_min 0.921
_exptl_absorpt_correction_type '\y scan'
_exptl_absorpt_process_details '(North et al., 1968)'
_exptl_crystal_colour orange
_exptl_crystal_density_diffrn 1.514
_exptl_crystal_density_meas ?
_exptl_crystal_density_method 'not measured'
_exptl_crystal_description prism
_exptl_crystal_F_000 1240
_exptl_crystal_size_max 0.40
_exptl_crystal_size_mid 0.24
_exptl_crystal_size_min 0.22
_refine_diff_density_max 0.22
_refine_diff_density_min -0.28
_refine_ls_extinction_method none
_refine_ls_goodness_of_fit_ref 1.040
_refine_ls_hydrogen_treatment constr
_refine_ls_matrix_type full
_refine_ls_number_parameters 183
_refine_ls_number_reflns 2301
_refine_ls_number_restraints 0
_refine_ls_restrained_S_all 1.040
_refine_ls_R_factor_all 0.066
_refine_ls_R_factor_gt 0.033
_refine_ls_shift/su_max <0.001
_refine_ls_shift/su_mean 0.000
_refine_ls_structure_factor_coef Fsqd
_refine_ls_weighting_details 'w = 1/[\s^2^(Fo^2^)+(0.0448P)^2^+1.6343P] where P=(Fo^2^+2Fc^2^)/3'
_refine_ls_weighting_scheme calc
_refine_ls_wR_factor_gt 0.086
_refine_ls_wR_factor_ref 0.098
_reflns_number_gt 1585
_reflns_number_total 2301
_reflns_threshold_expression I>2\s(I)
_cod_data_source_file gd1224.cif
_cod_data_source_block I
_cod_depositor_comments
;
The following automatic conversions were performed:

'_exptl_crystal_density_meas' value 'not measured' was changed to '?'
- the value is perceived as not measured.

Automatic conversion script
Id: cif_fix_values 3008 2015-01-20 13:52:24Z robertas 
;
_cod_original_cell_volume 2600.2(12)
_cod_original_sg_symbol_H-M 'C 2/c'
_cod_database_code 2012976
_cod_database_fobs_code 2012976

loop_
_symmetry_equiv_pos_as_xyz
'x, y, z'
'-x, y, -z+1/2'
'x+1/2, y+1/2, z'
'-x+1/2, y+1/2, -z+1/2'
'-x, -y, -z'
'x, -y, z-1/2'
'-x+1/2, -y+1/2, -z'
'x+1/2, -y+1/2, z-1/2'

loop_
_atom_site_label
_atom_site_fract_x
_atom_site_fract_y
_atom_site_fract_z
_atom_site_U_iso_or_equiv
_atom_site_adp_type
_atom_site_calc_flag
_atom_site_refinement_flags
_atom_site_occupancy
_atom_site_disorder_assembly
_atom_site_disorder_group
_atom_site_type_symbol
S1 0.25200(3) 0.02858(6) 0.42643(5) 0.03072(18) Uani d . 1 . . S
O1 0.21681(9) 0.11056(17) 0.49050(16) 0.0501(5) Uani d . 1 . . O
O2 0.32480(8) 0.03458(19) 0.45762(14) 0.0481(5) Uani d . 1 . . O
O3 0.22605(9) -0.09374(16) 0.42906(15) 0.0461(5) Uani d . 1 . . O
O4 0.36208(9) 0.1026(2) 0.68028(17) 0.0602(6) Uani d . 1 . . O
O5 0.12228(9) -0.11767(19) 0.55739(15) 0.0496(5) Uani d . 1 . . O
N1 0.32662(9) 0.21765(17) 0.25711(15) 0.0287(4) Uani d . 1 . . N
C1 0.36850(12) 0.2564(2) 0.3489(2) 0.0345(6) Uani d . 1 . . C
C2 0.43663(12) 0.2626(2) 0.3474(2) 0.0344(6) Uani d . 1 . . C
C3 0.46307(11) 0.2291(2) 0.25100(19) 0.0281(5) Uani d . 1 . . C
C4 0.41782(11) 0.1931(2) 0.15581(19) 0.0318(5) Uani d . 1 . . C
C5 0.35010(12) 0.1877(2) 0.16095(19) 0.0334(6) Uani d . 1 . . C
C6 0.25297(11) 0.2045(2) 0.2613(2) 0.0383(6) Uani d . 1 . . C
C7 0.23396(12) 0.0744(2) 0.28158(19) 0.0357(6) Uani d . 1 . . C
C8 0.43086(12) 0.1018(2) 0.7124(2) 0.0388(6) Uani d . 1 . . C
C9 0.45540(13) 0.1002(3) 0.8273(2) 0.0498(7) Uani d . 1 . . C
H9 0.4255 0.0990 0.8799 0.060 Uiso calc R 1 . . H
C10 0.47568(14) 0.1004(3) 0.6352(2) 0.0483(7) Uani d . 1 . . C
C11 0.01358(12) -0.0703(2) 0.5965(2) 0.0393(6) Uani d . 1 . . C
C12 0.06279(12) -0.0573(2) 0.52679(19) 0.0361(6) Uani d . 1 . . C
C13 0.04836(12) 0.0135(2) 0.4303(2) 0.0391(6) Uani d . 1 . . C
H1 0.3512 0.2792 0.4140 0.041 Uiso calc R 1 . . H
H2 0.4654 0.2894 0.4116 0.041 Uiso calc R 1 . . H
H4 0.3530 0.0894 0.6117 0.090 Uiso calc R 1 . . H
H5 0.1487 -0.0997 0.5137 0.074 Uiso calc R 1 . . H
H4A 0.4337 0.1728 0.0888 0.038 Uiso calc R 1 . . H
H5A 0.3201 0.1631 0.0974 0.040 Uiso calc R 1 . . H
H6A 0.2274 0.2323 0.1899 0.046 Uiso calc R 1 . . H
H6B 0.2409 0.2548 0.3219 0.046 Uiso calc R 1 . . H
H7A 0.2582 0.0219 0.2364 0.043 Uiso calc R 1 . . H
H7B 0.1860 0.0640 0.2551 0.043 Uiso calc R 1 . . H
H10 0.4594 0.0995 0.5575 0.058 Uiso calc R 1 . . H
H11 0.0224 -0.1176 0.6618 0.047 Uiso calc R 1 . . H
H13 0.0808 0.0231 0.3828 0.047 Uiso calc R 1 . . H

loop_
_atom_site_aniso_label
_atom_site_aniso_U_11
_atom_site_aniso_U_22
_atom_site_aniso_U_33
_atom_site_aniso_U_12
_atom_site_aniso_U_13
_atom_site_aniso_U_23
S1 0.0286(3) 0.0349(3) 0.0290(3) -0.0044(3) 0.0053(2) -0.0020(3)
O1 0.0548(12) 0.0504(12) 0.0493(11) 0.0010(9) 0.0210(9) -0.0120(9)
O2 0.0289(9) 0.0732(14) 0.0404(10) -0.0026(9) 0.0002(7) 0.0090(9)
O3 0.0600(12) 0.0339(10) 0.0460(11) -0.0116(9) 0.0136(9) -0.0013(8)
O4 0.0353(10) 0.0908(17) 0.0508(12) 0.0040(11) -0.0042(8) -0.0136(12)
O5 0.0353(10) 0.0697(14) 0.0440(11) -0.0023(10) 0.0073(8) 0.0058(10)
N1 0.0254(10) 0.0261(10) 0.0353(11) 0.0005(8) 0.0067(8) 0.0017(8)
C1 0.0359(13) 0.0346(14) 0.0355(13) -0.0053(11) 0.0131(11) -0.0089(11)
C2 0.0311(12) 0.0393(14) 0.0332(13) -0.0063(11) 0.0060(10) -0.0099(11)
C3 0.0292(12) 0.0247(12) 0.0309(12) -0.0006(10) 0.0068(9) 0.0008(10)
C4 0.0308(13) 0.0370(14) 0.0289(12) 0.0027(10) 0.0091(10) -0.0002(10)
C5 0.0359(14) 0.0341(14) 0.0292(12) -0.0018(11) 0.0023(10) -0.0004(11)
C6 0.0227(11) 0.0456(17) 0.0471(15) 0.0024(11) 0.0069(10) 0.0093(12)
C7 0.0289(12) 0.0465(15) 0.0305(12) -0.0085(11) 0.0012(9) 0.0030(11)
C8 0.0303(13) 0.0401(15) 0.0437(14) 0.0012(11) -0.0014(11) -0.0043(12)
C9 0.0389(15) 0.068(2) 0.0430(15) 0.0046(14) 0.0074(12) -0.0158(14)
C10 0.0418(15) 0.0623(19) 0.0379(14) -0.0046(14) -0.0034(11) 0.0123(13)
C11 0.0417(15) 0.0487(16) 0.0274(12) -0.0116(12) 0.0053(10) 0.0004(11)
C12 0.0318(13) 0.0462(16) 0.0298(12) -0.0087(11) 0.0038(10) -0.0062(11)
C13 0.0348(14) 0.0537(16) 0.0308(13) -0.0123(12) 0.0115(10) -0.0045(12)

loop_
_atom_type_symbol
_atom_type_description
_atom_type_scat_dispersion_real
_atom_type_scat_dispersion_imag
_atom_type_scat_source
C C 0.0033 0.0016 'International Tables Vol C Tables 4.2.6.8 and 6.1.1.4'
H H 0.0000 0.0000 'International Tables Vol C Tables 4.2.6.8 and 6.1.1.4'
O O 0.0106 0.0060 'International Tables Vol C Tables 4.2.6.8 and 6.1.1.4'
S S 0.1246 0.1234 'International Tables Vol C Tables 4.2.6.8 and 6.1.1.4'
N N 0.0061 0.0033 'International Tables Vol C Tables 4.2.6.8 and 6.1.1.4'

loop_
_geom_angle_atom_site_label_1
_geom_angle_atom_site_label_2
_geom_angle_atom_site_label_3
_geom_angle_site_symmetry_1
_geom_angle_site_symmetry_3
_geom_angle
_geom_angle_publ_flag
O1 S1 O2 . . 113.05(12) no
O1 S1 O3 . . 111.80(11) no
O2 S1 O3 . . 112.70(12) no
O1 S1 C7 . . 106.88(12) no
O2 S1 C7 . . 106.24(11) no
O3 S1 C7 . . 105.53(11) no
C6 C7 S1 . . 113.99(18) no
N1 C6 C7 . . 111.82(19) no
C1 N1 C5 . . 121.0(2) no
C1 N1 C6 . . 120.1(2) no
C5 N1 C6 . . 118.9(2) no
N1 C1 C2 . . 120.3(2) no
C1 C2 C3 . . 120.4(2) no
C2 C3 C4 . . 117.7(2) no
C3 C4 C5 . . 120.0(2) no
N1 C5 C4 . . 120.5(2) no
C2 C3 C3 . 2_655 121.6(2) no
C4 C3 C3 . 2_655 120.7(2) no
O4 C8 C9 . . 117.7(2) no
O4 C8 C10 . . 122.9(2) no
C10 C8 C9 . . 119.4(2) no
C10 C9 C8 2_656 . 120.3(3) no
C9 C10 C8 2_656 . 120.3(2) no
O5 C12 C11 . . 117.4(2) no
O5 C12 C13 . . 124.1(2) no
C11 C12 C13 . . 118.5(2) no
C13 C11 C12 5_556 . 120.6(2) no
C12 C13 C11 . 5_556 120.9(2) no
N1 C5 H5A . . 119.8 no
C8 O4 H4 . . 109.5 no
C12 O5 H5 . . 109.5 no
N1 C1 H1 . . 119.8 no
C2 C1 H1 . . 119.8 no
C1 C2 H2 . . 119.8 no
C3 C2 H2 . . 119.8 no
C5 C4 H4A . . 120.0 no
C3 C4 H4A . . 120.0 no
C4 C5 H5A . . 119.8 no
N1 C6 H6A . . 109.3 no
C7 C6 H6A . . 109.3 no
N1 C6 H6B . . 109.3 no
C7 C6 H6B . . 109.3 no
H6A C6 H6B . . 107.9 no
C6 C7 H7A . . 108.8 no
S1 C7 H7A . . 108.8 no
C6 C7 H7B . . 108.8 no
S1 C7 H7B . . 108.8 no
H7A C7 H7B . . 107.7 no
C10 C9 H9 2_656 . 119.9 no
C8 C9 H9 . . 119.9 no
C9 C10 H10 2_656 . 119.8 no
C8 C10 H10 . . 119.8 no
C13 C11 H11 5_556 . 119.7 no
C12 C11 H11 . . 119.7 no
C12 C13 H13 . . 119.5 no
C11 C13 H13 5_556 . 119.5 no

loop_
_geom_bond_atom_site_label_1
_geom_bond_atom_site_label_2
_geom_bond_site_symmetry_2
_geom_bond_distance
_geom_bond_publ_flag
S1 O1 . 1.4373(18) no
S1 O2 . 1.4476(17) no
S1 O3 . 1.4525(18) no
S1 C7 . 1.777(2) no
C6 C7 . 1.518(3) no
N1 C6 . 1.489(3) no
N1 C1 . 1.338(3) no
C1 C2 . 1.367(3) no
C2 C3 . 1.385(3) no
C3 C4 . 1.393(3) no
C4 C5 . 1.367(3) no
N1 C5 . 1.343(3) no
C3 C3 2_655 1.481(4) no
O4 C8 . 1.370(3) no
C8 C9 . 1.377(4) no
C8 C10 . 1.379(4) no
C9 C10 2_656 1.382(4) no
O5 C12 . 1.364(3) no
C11 C12 . 1.389(3) no
C12 C13 . 1.381(3) no
C11 C13 5_556 1.382(4) no
O5 H5 . 0.8200 no
O4 H4 . 0.8200 no
C1 H1 . 0.9300 no
C2 H2 . 0.9300 no
C4 H4A . 0.9300 no
C5 H5A . 0.9300 no
C6 H6A . 0.9700 no
C6 H6B . 0.9700 no
C7 H7A . 0.9700 no
C7 H7B . 0.9700 no
C9 H9 . 0.9300 no
C10 H10 . 0.9300 no
C11 H11 . 0.9300 no
C13 H13 . 0.9300 no

loop_
_geom_hbond_atom_site_label_D
_geom_hbond_atom_site_label_H
_geom_hbond_atom_site_label_A
_geom_hbond_site_symmetry_A
_geom_hbond_distance_DH
_geom_hbond_distance_HA
_geom_hbond_distance_DA
_geom_hbond_angle_DHA
_geom_hbond_publ_flag
O4 H4 O2 . 0.82 1.93 2.740(3) 171 yes
O5 H5 O3 . 0.82 1.97 2.773(3) 164 yes
C1 H1 O1 7_556 0.93 2.26 3.120(3) 154 yes
C6 H6B O4 7_556 0.97 2.59 3.292(3) 129 yes
C7 H7B O5 6_555 0.97 2.56 3.235(3) 127 yes

loop_
_geom_torsion_atom_site_label_1
_geom_torsion_atom_site_label_2
_geom_torsion_atom_site_label_3
_geom_torsion_atom_site_label_4
_geom_torsion_site_symmetry_1
_geom_torsion_site_symmetry_4
_geom_torsion
_geom_torsion_publ_flag
O1 S1 C7 C6 . . 56.9(2) no
O2 S1 C7 C6 . . -64.1(2) no
O3 S1 C7 C6 . . 176.04(17) no
N1 C6 C7 S1 . . 80.2(2) no
C5 N1 C1 C2 . . -2.1(4) no
C6 N1 C1 C2 . . 176.5(2) no
N1 C1 C2 C3 . . 0.2(4) no
C1 N1 C5 C4 . . 1.8(3) no
C6 N1 C5 C4 . . -176.8(2) no
C1 N1 C6 C7 . . -99.2(3) no
C5 N1 C6 C7 . . 79.4(3) no
C1 C2 C3 C4 . . 1.9(4) no
C2 C3 C4 C5 . . -2.2(3) no
C3 C4 C5 N1 . . 0.4(4) no
C1 C2 C3 C3 . 2_655 -176.92(18) no
C3 C3 C4 C5 2_655 . 176.64(17) no
O4 C8 C9 C10 . 2_656 -179.5(3) no
C10 C8 C9 C10 . 2_656 1.7(4) no
O4 C8 C10 C9 . 2_656 179.7(3) no
C9 C8 C10 C9 . 2_656 -1.5(4) no
C13 C11 C12 O5 5_556 . -178.8(2) no
C13 C11 C12 C13 5_556 . 0.0(4) no
O5 C12 C13 C11 . 5_556 178.7(2) no
C11 C12 C13 C11 . 5_556 0.0(4) no
